data_2101413
loop_
_publ_author_name
'Bertolasi, V.'
'Gilli, P.'
'Ferretti, V.'
'Gilli, G.'

_publ_section_title
;
 Intermolecular N--H^{&#x00B7;&#x00B7;&#x00B7;^}O hydrogen bonds
 assisted by resonance. Heteroconjugated systems as
 hydrogen-bond-strengthening functional groups
;
_journal_issue 6
_journal_name_full 'Acta Crystallographica Section B'
_journal_page_first 1004
_journal_page_last 1015
_journal_paper_doi 10.1107/S0108768195004009
_journal_volume 51
_journal_year 1995
_chemical_formula_sum 'C11 H13 N O'
_chemical_formula_weight 175.23
_space_group_IT_number 2
_space_group_name_Hall '-P 1'
_space_group_name_H-M_alt 'P -1'
_symmetry_cell_setting triclinic
_symmetry_space_group_name_Hall '-P 1'
_symmetry_space_group_name_H-M 'P -1'
_cell_angle_alpha 114.54(2)
_cell_angle_beta 111.28(2)
_cell_angle_gamma 88.16(3)
_cell_formula_units_Z 4
_cell_length_a 10.004(3)
_cell_length_b 10.482(3)
_cell_length_c 11.506(4)
_cell_volume 1012.7(6)
_diffrn_radiation_type Mo
_diffrn_radiation_wavelength 0.71073
_exptl_absorpt_coefficient_mu 0.074
_exptl_crystal_density_diffrn 1.15
_exptl_crystal_F_000 376
_cod_data_source_file na0069.cif
_cod_data_source_block 2
_cod_original_cell_volume 1013.0(10)
_cod_original_formula_sum 'C11 H13 N1 O1'
_cod_database_code 2101413

loop_
_space_group_symop_id
_space_group_symop_operation_xyz
1 x,y,z
2 -x,-y,-z

loop_
_atom_site_label
_atom_site_fract_x
_atom_site_fract_y
_atom_site_fract_z
O1A .2215(2) .8739(2) .2018(2)
N1A .4503(2) .8649(2) .2176(2)
C1A .5366(4) 1.1424(4) .4323(4)
C2A .3922(3) 1.0785(3) .3691(3)
C3A .2839(4) 1.1468(4) .4106(4)
C4A .3477(3) .9305(3) .2569(2)
C5A .4264(3) .7213(3) .1127(3)
C6A .4689(3) .6165(3) .1727(3)
C7A .3744(3) .5559(4) .2030(4)
C8A .4181(4) .4638(4) .2622(4)
C9A .5556(4) .4264(4) .2878(4)
C10A .6489(4) .4850(4) .2573(3)
C11A .6070(3) .5784(3) .2010(3)
O1B -.2420(2) .9295(2) .2913(2)
N1B -.0333(2) .8730(3) .2683(2)
C1B -.1734(8) .8949(7) .0081(7)
C1B' -.1057(8) .9508(8) .0492(7)
C2B -.1935(3) .9717(3) .1234(3)
C3B -.2731(7) 1.0967(6) .1404(6)
C3B' -.3219(11) 1.0398(10) .0993(10)
C4B -.1584(3) .9234(3) .2333(3)
C5B .0128(3) .8213(3) .3731(3)
C6B .0209(3) .6649(3) .3194(2)
C7B -.0320(3) .5722(3) .1812(3)
C8B -.0251(3) .4292(3) .1398(3)
C9B .0337(4) .3774(4) .2346(3)
C10B .0879(4) .4686(4) .3724(3)
C11B .0820(4) .6103(3) .4147(3)
H1NA .536(3) .908(2) .260(2)
H1A1 .559(3) 1.231(3) .497(3)
H1A2 .601(7) 1.099(6) .393(6)
H3A1 .317(3) 1.244(3) .477(3)
H3A2 .175(4) 1.115(4) .344(4)
H3A3 .259 1.104 .463
H5A1 .324(3) .699(3) .052(2)
H5A2 .485(3) .717(3) .060(2)
H7A .287(3) .583(3) .191(2)
H8A .365(4) .430(4) .283(3)
H9A .592(4) .356(4) .333(3)
H10A .742(3) .465(3) .276(3)
H11A .668(3) .620(3) .179(2)
H1NB .016(3) .878(2) .231(2)
H1B1 -.107 .820 .000
H1B2 -.226 .910 -.075
H1B1' -.022 .905 .069
H1B2' -.129 .982 -.021
H3B1 -.365 1.072 .156
H3B2 -.197 1.156 .236
H3B3 -.305 1.115 .051
H3B1' -.365 .947 .039
H3B2' -.334 1.115 .197
H3B3' -.334 1.041 .012
H5B1 .110(3) .874(3) .442(3)
H5B2 -.056(4) .835(3) .415(3)
H7B -.074(3) .611(3) .121(2)
H8B -.060(3) .378(3) .046(3)
H10B .128(4) .427(3) .440(3)
H11B .124(3) .681(3) .512(3)
